data_7063449
loop_
_publ_author_name
'Tesfaye, Dawit'
'Gebrezgiabher, Mamo'
'Braun, Jonas'
'Sani, Taju'
'Gismelseed, Abbasher'
'Hochd\"orffer, Tim'
'Sch\"unemann, Volker'
'Kuch\'ar, Juraj'
'\<Cern\'ak, Juraj'
'Anson, Christopher E.'
'Thomas, Madhu'
'Powell, Annie K.'

_publ_section_title
;
 Spin crossover behaviour of asymmetrical iron(iii) Schiff base complexes
 from ethylenediamine
;
_journal_issue 40
_journal_name_full 'New Journal of Chemistry'
_journal_page_first 17616
_journal_page_last 17622
_journal_paper_doi 10.1039/D4NJ03532A
_journal_volume 48
_journal_year 2024
_chemical_formula_sum 'C18 H22 Fe N5 O5'
_chemical_formula_weight 444.25
_space_group_crystal_system triclinic
_space_group_IT_number 2
_space_group_name_Hall '-P 1'
_space_group_name_H-M_alt 'P -1'
_atom_sites_solution_hydrogens mixed
_audit_creation_method SHELXL-2019/3
_audit_update_record
;
2024-09-23 deposited with the CCDC.	2024-09-25 downloaded from the CCDC.
;
_cell_angle_alpha 90.837(3)
_cell_angle_beta 92.565(3)
_cell_angle_gamma 97.079(3)
_cell_formula_units_Z 2
_cell_length_a 9.5094(4)
_cell_length_b 9.7005(4)
_cell_length_c 10.5055(5)
_cell_measurement_reflns_used 5430
_cell_measurement_temperature 173(2)
_cell_measurement_theta_max 28.6830
_cell_measurement_theta_min 3.3880
_cell_volume 960.54(7)
_computing_cell_refinement 'CrysAlisPro 1.171.43.90 (Rigaku OD, 2023)'
_computing_data_collection 'CrysAlisPro system (CCD 38.46 (release 23-01-2017))'
_computing_data_reduction 'CrysAlisPro 1.171.43.90 (Rigaku OD, 2023)'
_computing_molecular_graphics 'DIAMOND v4.6.8 (Brandenburg, 2007)'
_computing_publication_material 'WinGX v2023.1 (Farrugia, 2012)'
_computing_structure_refinement 'SHELXL-2019/2 (Sheldrick, 2019)'
_computing_structure_solution 'SHELXT 2018/2 (Sheldrick, 2018)'
_diffrn_ambient_temperature 173(2)
_diffrn_detector_area_resol_mean 8.3438
_diffrn_measured_fraction_theta_full 0.998
_diffrn_measured_fraction_theta_max 0.884
_diffrn_measurement_device_type 'Xcalibur, Sapphire2, large Be window'
_diffrn_measurement_method '\w scans'
_diffrn_radiation_type MoK\a
_diffrn_radiation_wavelength 0.71073
_diffrn_reflns_av_R_equivalents 0.0316
_diffrn_reflns_av_unetI/netI 0.0487
_diffrn_reflns_Laue_measured_fraction_full 0.998
_diffrn_reflns_Laue_measured_fraction_max 0.884
_diffrn_reflns_limit_h_max 12
_diffrn_reflns_limit_h_min -12
_diffrn_reflns_limit_k_max 12
_diffrn_reflns_limit_k_min -13
_diffrn_reflns_limit_l_max 13
_diffrn_reflns_limit_l_min -13
_diffrn_reflns_number 12484
_diffrn_reflns_point_group_measured_fraction_full 0.998
_diffrn_reflns_point_group_measured_fraction_max 0.884
_diffrn_reflns_theta_full 26.000
_diffrn_reflns_theta_max 28.986
_diffrn_reflns_theta_min 2.901
_diffrn_source 'fine-focus sealed X-ray tube'
_exptl_absorpt_coefficient_mu 0.827
_exptl_absorpt_correction_T_max 0.891
_exptl_absorpt_correction_T_min 0.719
_exptl_absorpt_correction_type analytical
_exptl_absorpt_process_details
;
CrysAlisPro 1.171.41.93a (Rigaku Oxford Diffraction, 2020)
Analytical numeric absorption correction using a multifaceted crystal
model based on expressions derived by R.C. Clark & J.S. Reid.
(Clark, R. C. & Reid, J. S. (1995). Acta Cryst. A51, 887-897)
Empirical absorption correction using spherical harmonics,
implemented in SCALE3 ABSPACK scaling algorithm.
;
_exptl_crystal_colour brown
_exptl_crystal_density_diffrn 1.536
_exptl_crystal_description prism
_exptl_crystal_F_000 462
_exptl_crystal_size_max 0.586
_exptl_crystal_size_mid 0.344
_exptl_crystal_size_min 0.203
_refine_diff_density_max 0.464
_refine_diff_density_min -0.302
_refine_diff_density_rms 0.066
_refine_ls_extinction_method none
_refine_ls_goodness_of_fit_ref 1.061
_refine_ls_hydrogen_treatment mixed
_refine_ls_matrix_type full
_refine_ls_number_parameters 268
_refine_ls_number_reflns 4498
_refine_ls_number_restraints 0
_refine_ls_restrained_S_all 1.061
_refine_ls_R_factor_all 0.0694
_refine_ls_R_factor_gt 0.0448
_refine_ls_shift/su_max 0.000
_refine_ls_shift/su_mean 0.000
_refine_ls_structure_factor_coef Fsqd
_refine_ls_weighting_details 'w=1/[\s^2^(Fo^2^)+(0.0487P)^2^+0.2287P] where P=(Fo^2^+2Fc^2^)/3'
_refine_ls_weighting_scheme calc
_refine_ls_wR_factor_gt 0.0983
_refine_ls_wR_factor_ref 0.1088
_reflns_Friedel_coverage 0.000
_reflns_number_gt 3388
_reflns_number_total 4498
_reflns_threshold_expression 'I > 2\s(I)'
_cod_data_source_file d4nj03532a2.cif
_cod_data_source_block shelx_CCDC2
_cod_depositor_comments 'Adding full bibliography for 7063447--7063449.cif.'
_cod_database_code 7063449
_shelx_shelxl_version_number 2019/3
_shelx_space_group_comment
;
The symmetry employed for this shelxl refinement is uniquely defined
by the following loop, which should always be used as a source of
symmetry information in preference to the above space-group names.
They are only intended as comments.
;

loop_
_space_group_symop_operation_xyz
'x, y, z'
'-x, -y, -z'

loop_
_atom_site_label
_atom_site_type_symbol
_atom_site_fract_x
_atom_site_fract_y
_atom_site_fract_z
_atom_site_U_iso_or_equiv
_atom_site_adp_type
_atom_site_occupancy
_atom_site_site_symmetry_order
_atom_site_calc_flag
_atom_site_refinement_flags_posn
_atom_site_refinement_flags_adp
_atom_site_refinement_flags_occupancy
_atom_site_disorder_assembly
_atom_site_disorder_group
C1 C 0.4887(3) -0.0134(3) 0.2306(3) 0.0399(6) Uani 1 1 d . . . . .
H1A H 0.429746 -0.084835 0.176716 0.048 Uiso 1 1 calc R U . . .
H1B H 0.425220 0.037764 0.280478 0.048 Uiso 1 1 calc R U . . .
C2 C 0.5891(3) -0.0808(3) 0.3190(3) 0.0395(6) Uani 1 1 d . . . . .
H2A H 0.535550 -0.131959 0.385978 0.047 Uiso 1 1 calc R U . . .
H2B H 0.638052 -0.147471 0.270580 0.047 Uiso 1 1 calc R U . . .
C3 C 0.7541(3) 0.0057(2) 0.4852(2) 0.0298(5) Uani 1 1 d . . . . .
C4 C 0.8609(3) 0.0970(2) 0.5548(2) 0.0275(5) Uani 1 1 d . . . . .
C5 C 0.9099(3) 0.0543(3) 0.6737(2) 0.0356(6) Uani 1 1 d . . . . .
H5 H 0.871144 -0.033201 0.704372 0.043 Uiso 1 1 calc R U . . .
C6 C 1.0117(3) 0.1346(3) 0.7470(2) 0.0403(6) Uani 1 1 d . . . . .
H6 H 1.042406 0.103915 0.827898 0.048 Uiso 1 1 calc R U . . .
C7 C 1.0698(3) 0.2621(3) 0.7011(3) 0.0395(6) Uani 1 1 d . . . . .
H7 H 1.142374 0.317717 0.750234 0.047 Uiso 1 1 calc R U . . .
C8 C 1.0233(3) 0.3083(3) 0.5853(2) 0.0360(6) Uani 1 1 d . . . . .
H8 H 1.063645 0.395965 0.556176 0.043 Uiso 1 1 calc R U . . .
C9 C 0.9177(2) 0.2287(2) 0.5096(2) 0.0273(5) Uani 1 1 d . . . . .
C10 C 0.8697(3) 0.2712(3) 0.0285(2) 0.0352(6) Uani 1 1 d . . . . .
H10A H 0.788204 0.232915 -0.028689 0.042 Uiso 1 1 calc R U . . .
H10B H 0.957061 0.276448 -0.020022 0.042 Uiso 1 1 calc R U . . .
C11 C 0.8483(3) 0.4137(2) 0.0780(2) 0.0330(6) Uani 1 1 d . . . . .
H11A H 0.935098 0.457116 0.125679 0.040 Uiso 1 1 calc R U . . .
H11B H 0.827315 0.474215 0.006344 0.040 Uiso 1 1 calc R U . . .
C12 C 0.6338(3) 0.4795(2) 0.1512(2) 0.0266(5) Uani 1 1 d . . . . .
C13 C 0.5139(3) 0.4800(2) 0.2279(2) 0.0272(5) Uani 1 1 d . . . . .
C14 C 0.4238(3) 0.5829(2) 0.2043(2) 0.0344(6) Uani 1 1 d . . . . .
H14 H 0.441919 0.644080 0.135464 0.041 Uiso 1 1 calc R U . . .
C15 C 0.3115(3) 0.5969(3) 0.2774(3) 0.0452(7) Uani 1 1 d . . . . .
H15 H 0.251529 0.666504 0.260397 0.054 Uiso 1 1 calc R U . . .
C17 C 0.3702(3) 0.4043(3) 0.4029(3) 0.0487(8) Uani 1 1 d . . . . .
H17 H 0.349649 0.344075 0.471945 0.058 Uiso 1 1 calc R U . . .
C16 C 0.2870(3) 0.5063(3) 0.3780(3) 0.0556(9) Uani 1 1 d . . . . .
H16 H 0.210045 0.515890 0.430634 0.067 Uiso 1 1 calc R U . . .
C18 C 0.4850(3) 0.3869(2) 0.3289(2) 0.0330(6) Uani 1 1 d . . . . .
N1 N 0.5767(2) 0.0834(2) 0.15031(19) 0.0347(5) Uani 1 1 d . . . . .
H1C H 0.520817 0.134505 0.102642 0.042 Uiso 1 1 calc R U . . .
H1D H 0.626327 0.035143 0.096754 0.042 Uiso 1 1 calc R U . . .
N4 N 0.7290(2) 0.39590(19) 0.16214(18) 0.0271(4) Uani 1 1 d . . . . .
N3 N 0.8818(2) 0.1821(2) 0.14025(19) 0.0328(5) Uani 1 1 d . . . . .
H3C H 0.970109 0.200736 0.178228 0.039 Uiso 1 1 calc R U . . .
H3D H 0.868937 0.091188 0.114592 0.039 Uiso 1 1 calc R U . . .
N2 N 0.6933(2) 0.02922(19) 0.37739(19) 0.0296(4) Uani 1 1 d . . . . .
N5 N 0.7476(2) 0.8212(2) 0.9612(2) 0.0375(5) Uani 1 1 d . . . . .
O1 O 0.87366(19) 0.27741(17) 0.40022(16) 0.0372(4) Uani 1 1 d . . . . .
O2 O 0.5650(2) 0.28792(17) 0.35557(16) 0.0393(4) Uani 1 1 d . . . . .
O3 O 0.6346(2) 0.7955(2) 1.0171(2) 0.0594(6) Uani 1 1 d . . . . .
O4 O 0.8086(3) 0.9410(2) 0.9595(2) 0.0706(7) Uani 1 1 d . . . . .
O5 O 0.7978(3) 0.7265(2) 0.9092(3) 0.0844(9) Uani 1 1 d . . . . .
Fe1 Fe 0.72213(4) 0.21916(3) 0.27758(3) 0.02859(12) Uani 1 1 d . . . . .
H3 H 0.734(3) -0.082(3) 0.524(2) 0.034 Uiso 1 1 d . U . . .
H12 H 0.640(3) 0.547(3) 0.091(2) 0.034 Uiso 1 1 d . U . . .

loop_
_atom_site_aniso_label
_atom_site_aniso_U_11
_atom_site_aniso_U_22
_atom_site_aniso_U_33
_atom_site_aniso_U_23
_atom_site_aniso_U_13
_atom_site_aniso_U_12
C1 0.0325(15) 0.0413(15) 0.0443(16) 0.0042(12) 0.0001(12) -0.0015(12)
C2 0.0456(17) 0.0293(13) 0.0420(15) 0.0057(11) -0.0033(12) -0.0006(12)
C3 0.0357(14) 0.0231(11) 0.0323(13) 0.0076(10) 0.0071(10) 0.0073(10)
C4 0.0308(13) 0.0259(11) 0.0282(12) 0.0030(9) 0.0052(10) 0.0110(10)
C5 0.0492(17) 0.0293(13) 0.0301(13) 0.0054(10) 0.0012(11) 0.0115(12)
C6 0.0540(18) 0.0390(14) 0.0306(14) -0.0010(11) -0.0059(12) 0.0197(13)
C7 0.0341(15) 0.0419(15) 0.0429(16) -0.0078(12) -0.0061(12) 0.0110(12)
C8 0.0335(15) 0.0337(13) 0.0407(15) 0.0031(11) 0.0055(11) 0.0022(11)
C9 0.0281(13) 0.0279(12) 0.0279(12) 0.0044(9) 0.0069(10) 0.0093(10)
C10 0.0369(15) 0.0381(14) 0.0334(14) 0.0062(11) 0.0107(11) 0.0115(12)
C11 0.0311(14) 0.0318(13) 0.0381(14) 0.0096(10) 0.0133(11) 0.0072(11)
C12 0.0316(14) 0.0224(11) 0.0265(12) 0.0048(9) 0.0025(10) 0.0045(10)
C13 0.0301(13) 0.0239(11) 0.0279(12) 0.0008(9) 0.0035(10) 0.0037(10)
C14 0.0356(15) 0.0299(13) 0.0396(14) 0.0068(11) 0.0055(11) 0.0095(11)
C15 0.0438(17) 0.0356(14) 0.0611(19) 0.0110(13) 0.0169(14) 0.0176(13)
C17 0.059(2) 0.0374(15) 0.0556(18) 0.0149(13) 0.0315(15) 0.0185(14)
C16 0.055(2) 0.0464(17) 0.073(2) 0.0155(15) 0.0410(17) 0.0190(15)
C18 0.0420(15) 0.0237(12) 0.0351(14) 0.0034(10) 0.0124(11) 0.0078(11)
N1 0.0316(12) 0.0435(12) 0.0306(11) 0.0075(9) 0.0013(9) 0.0106(10)
N4 0.0293(11) 0.0248(10) 0.0283(10) 0.0034(8) 0.0069(8) 0.0056(8)
N3 0.0312(12) 0.0289(10) 0.0408(12) 0.0064(9) 0.0049(9) 0.0113(9)
N2 0.0311(12) 0.0239(10) 0.0342(11) 0.0034(8) 0.0014(9) 0.0040(8)
N5 0.0398(14) 0.0364(12) 0.0367(12) 0.0030(10) -0.0075(10) 0.0093(10)
O1 0.0435(11) 0.0343(9) 0.0319(9) 0.0128(7) -0.0016(8) -0.0023(8)
O2 0.0509(12) 0.0330(9) 0.0394(10) 0.0133(8) 0.0199(8) 0.0180(9)
O3 0.0547(14) 0.0707(15) 0.0598(14) 0.0298(11) 0.0227(11) 0.0250(12)
O4 0.118(2) 0.0344(11) 0.0532(14) 0.0075(10) -0.0010(13) -0.0145(12)
O5 0.0563(16) 0.0565(15) 0.142(3) -0.0309(15) 0.0271(16) 0.0112(12)
Fe1 0.0340(2) 0.02598(19) 0.0275(2) 0.00751(13) 0.00455(14) 0.00850(14)

loop_
_atom_type_symbol
_atom_type_description
_atom_type_scat_dispersion_real
_atom_type_scat_dispersion_imag
_atom_type_scat_source
C C 0.0033 0.0016 'International Tables Vol C Tables 4.2.6.8 and 6.1.1.4'
H H 0.0000 0.0000 'International Tables Vol C Tables 4.2.6.8 and 6.1.1.4'
N N 0.0061 0.0033 'International Tables Vol C Tables 4.2.6.8 and 6.1.1.4'
O O 0.0106 0.0060 'International Tables Vol C Tables 4.2.6.8 and 6.1.1.4'
Fe Fe 0.3463 0.8444 'International Tables Vol C Tables 4.2.6.8 and 6.1.1.4'

loop_
_geom_angle_atom_site_label_1
_geom_angle_atom_site_label_2
_geom_angle_atom_site_label_3
_geom_angle
_geom_angle_site_symmetry_1
_geom_angle_site_symmetry_3
_geom_angle_publ_flag
N1 C1 C2 107.2(2) . . ?
N1 C1 H1A 110.3 . . ?
C2 C1 H1A 110.3 . . ?
N1 C1 H1B 110.3 . . ?
C2 C1 H1B 110.3 . . ?
H1A C1 H1B 108.5 . . ?
N2 C2 C1 108.2(2) . . ?
N2 C2 H2A 110.1 . . ?
C1 C2 H2A 110.1 . . ?
N2 C2 H2B 110.1 . . ?
C1 C2 H2B 110.1 . . ?
H2A C2 H2B 108.4 . . ?
N2 C3 C4 126.6(2) . . ?
N2 C3 H3 120.2(15) . . ?
C4 C3 H3 113.0(15) . . ?
C5 C4 C9 118.9(2) . . ?
C5 C4 C3 117.9(2) . . ?
C9 C4 C3 123.1(2) . . ?
C6 C5 C4 122.1(2) . . ?
C6 C5 H5 118.9 . . ?
C4 C5 H5 118.9 . . ?
C5 C6 C7 118.9(2) . . ?
C5 C6 H6 120.6 . . ?
C7 C6 H6 120.6 . . ?
C8 C7 C6 120.7(2) . . ?
C8 C7 H7 119.6 . . ?
C6 C7 H7 119.6 . . ?
C7 C8 C9 121.3(2) . . ?
C7 C8 H8 119.3 . . ?
C9 C8 H8 119.3 . . ?
O1 C9 C8 119.7(2) . . ?
O1 C9 C4 122.3(2) . . ?
C8 C9 C4 118.0(2) . . ?
N3 C10 C11 107.14(19) . . ?
N3 C10 H10A 110.3 . . ?
C11 C10 H10A 110.3 . . ?
N3 C10 H10B 110.3 . . ?
C11 C10 H10B 110.3 . . ?
H10A C10 H10B 108.5 . . ?
N4 C11 C10 107.35(19) . . ?
N4 C11 H11A 110.2 . . ?
C10 C11 H11A 110.2 . . ?
N4 C11 H11B 110.2 . . ?
C10 C11 H11B 110.2 . . ?
H11A C11 H11B 108.5 . . ?
N4 C12 C13 125.8(2) . . ?
N4 C12 H12 120.5(16) . . ?
C13 C12 H12 113.7(16) . . ?
C14 C13 C18 119.1(2) . . ?
C14 C13 C12 117.5(2) . . ?
C18 C13 C12 123.3(2) . . ?
C15 C14 C13 121.8(2) . . ?
C15 C14 H14 119.1 . . ?
C13 C14 H14 119.1 . . ?
C14 C15 C16 118.2(2) . . ?
C14 C15 H15 120.9 . . ?
C16 C15 H15 120.9 . . ?
C16 C17 C18 121.1(2) . . ?
C16 C17 H17 119.4 . . ?
C18 C17 H17 119.4 . . ?
C17 C16 C15 121.9(3) . . ?
C17 C16 H16 119.0 . . ?
C15 C16 H16 119.0 . . ?
O2 C18 C17 120.1(2) . . ?
O2 C18 C13 122.0(2) . . ?
C17 C18 C13 117.9(2) . . ?
C1 N1 Fe1 107.48(15) . . ?
C1 N1 H1C 110.2 . . ?
Fe1 N1 H1C 110.2 . . ?
C1 N1 H1D 110.2 . . ?
Fe1 N1 H1D 110.2 . . ?
H1C N1 H1D 108.5 . . ?
C12 N4 C11 118.42(19) . . ?
C12 N4 Fe1 126.62(16) . . ?
C11 N4 Fe1 114.65(14) . . ?
C10 N3 Fe1 110.30(14) . . ?
C10 N3 H3C 109.6 . . ?
Fe1 N3 H3C 109.6 . . ?
C10 N3 H3D 109.6 . . ?
Fe1 N3 H3D 109.6 . . ?
H3C N3 H3D 108.1 . . ?
C3 N2 C2 118.2(2) . . ?
C3 N2 Fe1 125.68(17) . . ?
C2 N2 Fe1 116.02(15) . . ?
O5 N5 O4 120.3(3) . . ?
O5 N5 O3 119.3(2) . . ?
O4 N5 O3 120.4(2) . . ?
C9 O1 Fe1 134.55(15) . . ?
C18 O2 Fe1 134.75(15) . . ?
O1 Fe1 O2 101.31(8) . . ?
O1 Fe1 N4 100.79(7) . . ?
O2 Fe1 N4 86.16(7) . . ?
O1 Fe1 N2 86.68(7) . . ?
O2 Fe1 N2 92.60(7) . . ?
N4 Fe1 N2 172.52(8) . . ?
O1 Fe1 N1 159.90(7) . . ?
O2 Fe1 N1 90.64(8) . . ?
N4 Fe1 N1 96.04(7) . . ?
N2 Fe1 N1 76.59(7) . . ?
O1 Fe1 N3 88.53(8) . . ?
O2 Fe1 N3 162.03(7) . . ?
N4 Fe1 N3 77.18(7) . . ?
N2 Fe1 N3 103.04(7) . . ?
N1 Fe1 N3 84.55(8) . . ?

loop_
_geom_bond_atom_site_label_1
_geom_bond_atom_site_label_2
_geom_bond_distance
_geom_bond_site_symmetry_2
_geom_bond_publ_flag
C1 N1 1.478(3) . ?
C1 C2 1.515(4) . ?
C1 H1A 0.9900 . ?
C1 H1B 0.9900 . ?
C2 N2 1.471(3) . ?
C2 H2A 0.9900 . ?
C2 H2B 0.9900 . ?
C3 N2 1.285(3) . ?
C3 C4 1.430(3) . ?
C3 H3 0.95(2) . ?
C4 C5 1.400(3) . ?
C4 C9 1.421(3) . ?
C5 C6 1.366(4) . ?
C5 H5 0.9500 . ?
C6 C7 1.393(4) . ?
C6 H6 0.9500 . ?
C7 C8 1.376(3) . ?
C7 H7 0.9500 . ?
C8 C9 1.398(3) . ?
C8 H8 0.9500 . ?
C9 O1 1.319(3) . ?
C10 N3 1.477(3) . ?
C10 C11 1.510(3) . ?
C10 H10A 0.9900 . ?
C10 H10B 0.9900 . ?
C11 N4 1.465(3) . ?
C11 H11A 0.9900 . ?
C11 H11B 0.9900 . ?
C12 N4 1.290(3) . ?
C12 C13 1.426(3) . ?
C12 H12 0.92(3) . ?
C13 C14 1.411(3) . ?
C13 C18 1.418(3) . ?
C14 C15 1.362(4) . ?
C14 H14 0.9500 . ?
C15 C16 1.393(4) . ?
C15 H15 0.9500 . ?
C17 C16 1.362(4) . ?
C17 C18 1.394(3) . ?
C17 H17 0.9500 . ?
C16 H16 0.9500 . ?
C18 O2 1.322(3) . ?
N1 Fe1 2.184(2) . ?
N1 H1C 0.9100 . ?
N1 H1D 0.9100 . ?
N4 Fe1 2.1107(18) . ?
N3 Fe1 2.198(2) . ?
N3 H3C 0.9100 . ?
N3 H3D 0.9100 . ?
N2 Fe1 2.1277(18) . ?
N5 O5 1.220(3) . ?
N5 O4 1.233(3) . ?
N5 O3 1.248(3) . ?
O1 Fe1 1.9151(17) . ?
O2 Fe1 1.9204(17) . ?

loop_
_geom_hbond_atom_site_label_D
_geom_hbond_atom_site_label_H
_geom_hbond_atom_site_label_A
_geom_hbond_distance_DH
_geom_hbond_distance_HA
_geom_hbond_distance_DA
_geom_hbond_angle_DHA
_geom_hbond_site_symmetry_A
_geom_hbond_publ_flag
C10 H10B O5 0.99 2.56 3.197(4) 121.9 2_766 yes
C12 H12 O3 0.92(3) 2.55(2) 3.391(3) 153(2) 1_554 yes
N1 H1C N5 0.91 2.70 3.487(3) 145.6 2_666 yes
N1 H1C O3 0.91 2.08 2.973(3) 166.1 2_666 yes
N1 H1D O3 0.91 2.47 3.224(3) 140.3 1_544 yes
N1 H1D O4 0.91 2.55 3.443(3) 167.7 1_544 yes
N3 H3C O5 0.91 2.46 3.135(3) 131.7 2_766 yes
